data_7039056
loop_
_publ_author_name
'Du, Pei-Yao'
'Gu, Wen'
'Liu, Xin'

_publ_section_title
;
 Highly selective luminescence sensing of nitrite and benzaldehyde based
 on 3d-4f heterometallic metal-organic frameworks.
;
_journal_issue 21
_journal_name_full 'Dalton transactions (Cambridge, England : 2003)'
_journal_page_first 8700
_journal_page_last 8704
_journal_paper_doi 10.1039/c6dt01360k
_journal_volume 45
_journal_year 2016
_chemical_formula_sum 'C32 H24 N4 O22 Tb2 Zn'
_chemical_formula_weight 1199.76
_chemical_name_systematic
; 
 ? 
;
_space_group_IT_number 45
_symmetry_cell_setting orthorhombic
_symmetry_space_group_name_Hall 'I 2 -2c'
_symmetry_space_group_name_H-M 'I b a 2'
_atom_sites_solution_hydrogens geom
_atom_sites_solution_primary direct
_atom_sites_solution_secondary difmap
_audit_creation_method SHELXL-97
_audit_update_record
;
2016-03-04 deposited with the CCDC.
2016-04-18 downloaded from the CCDC.
;
_cell_angle_alpha 90.00
_cell_angle_beta 90.00
_cell_angle_gamma 90.00
_cell_formula_units_Z 4
_cell_length_a 13.368(3)
_cell_length_b 23.922(5)
_cell_length_c 13.092(3)
_cell_measurement_reflns_used 6405
_cell_measurement_temperature 293(2)
_cell_measurement_theta_max 27.8505
_cell_measurement_theta_min 1.7026
_cell_volume 4186.7(16)
_computing_cell_refinement SMART
_computing_data_collection 'SMART (Bruker, 2000)'
_computing_data_reduction 'SAINT (Bruker, 2000)'
_computing_molecular_graphics SHELXTL
_computing_publication_material SHELXTL
_computing_structure_refinement 'SHELXL-97 (Sheldrick, 1997)'
_computing_structure_solution 'SHELXS-97 (Sheldrick, 1990)'
_diffrn_ambient_temperature 293(2)
_diffrn_measured_fraction_theta_full 1.000
_diffrn_measured_fraction_theta_max 1.000
_diffrn_measurement_device_type 'Bruker Smart Apex CCD area detector'
_diffrn_radiation_monochromator graphite
_diffrn_radiation_source 'fine-focus sealed tube'
_diffrn_radiation_type MoK\a
_diffrn_radiation_wavelength 0.71073
_diffrn_reflns_av_R_equivalents 0.0510
_diffrn_reflns_av_sigmaI/netI 0.0420
_diffrn_reflns_limit_h_max 15
_diffrn_reflns_limit_h_min -15
_diffrn_reflns_limit_k_max 26
_diffrn_reflns_limit_k_min -28
_diffrn_reflns_limit_l_max 15
_diffrn_reflns_limit_l_min -15
_diffrn_reflns_number 16849
_diffrn_reflns_theta_full 25.00
_diffrn_reflns_theta_max 25.00
_diffrn_reflns_theta_min 1.70
_exptl_absorpt_coefficient_mu 3.997
_exptl_absorpt_correction_T_max 0.671
_exptl_absorpt_correction_T_min 0.492
_exptl_absorpt_correction_type multi-scan
_exptl_absorpt_process_details SADABS
_exptl_crystal_colour orange
_exptl_crystal_density_diffrn 1.903
_exptl_crystal_density_method 'not measured'
_exptl_crystal_description block
_exptl_crystal_F_000 2320
_exptl_crystal_size_max 0.18
_exptl_crystal_size_mid 0.15
_exptl_crystal_size_min 0.10
_refine_diff_density_max 3.533
_refine_diff_density_min -0.948
_refine_diff_density_rms 0.235
_refine_ls_abs_structure_details 'Flack H D (1983), Acta Cryst. A39, 876-881'
_refine_ls_abs_structure_Flack 0.09(3)
_refine_ls_extinction_method none
_refine_ls_goodness_of_fit_ref 1.020
_refine_ls_hydrogen_treatment mixed
_refine_ls_matrix_type full
_refine_ls_number_parameters 276
_refine_ls_number_reflns 3678
_refine_ls_number_restraints 55
_refine_ls_restrained_S_all 1.013
_refine_ls_R_factor_all 0.0503
_refine_ls_R_factor_gt 0.0469
_refine_ls_shift/su_max 0.000
_refine_ls_shift/su_mean 0.000
_refine_ls_structure_factor_coef Fsqd
_refine_ls_weighting_details 'calc w=1/[\s^2^(Fo^2^)+(0.1350P)^2^+0.0000P] where P=(Fo^2^+2Fc^2^)/3'
_refine_ls_weighting_scheme calc
_refine_ls_wR_factor_gt 0.1562
_refine_ls_wR_factor_ref 0.1631
_reflns_number_gt 3346
_reflns_number_total 3678
_reflns_threshold_expression >2sigma(I)
_cod_data_source_file c6dt01360k2.cif
_cod_data_source_block 1
_cod_depositor_comments
;
The following automatic conversions were performed:

'_exptl_absorpt_correction_type' value 'Multi-scan' changed to
'multi-scan' according to
/usr/data/users/saulius/crontab/automatic-downloads/rss-feeds/RSC/lib/dictionaries/cif_core.dic
dictionary named 'cif_core.dic' version 2.4.2 from 2011-04-26.

Automatic conversion script
Id: cif_fix_values 4268 2015-11-12 08:31:59Z antanas 

 Adding full bibliography for 7039055--7039056.cif.
;
_cod_original_cell_volume 4186.8(15)
_cod_original_sg_symbol_H-M Iba2
_cod_database_code 7039056

loop_
_symmetry_equiv_pos_as_xyz
'x, y, z'
'-x, -y, z'
'-x, y, z+1/2'
'x, -y, z+1/2'
'x+1/2, y+1/2, z+1/2'
'-x+1/2, -y+1/2, z+1/2'
'-x+1/2, y+1/2, z+1'
'x+1/2, -y+1/2, z+1'

loop_
_atom_site_label
_atom_site_type_symbol
_atom_site_fract_x
_atom_site_fract_y
_atom_site_fract_z
_atom_site_U_iso_or_equiv
_atom_site_adp_type
_atom_site_occupancy
_atom_site_symmetry_multiplicity
_atom_site_calc_flag
_atom_site_refinement_flags
O3 O 1.0706(6) 0.4247(4) 0.9972(7) 0.0132(19) Uani 1 1 d U
O4 O 1.1964(7) 0.3643(4) 0.9933(7) 0.025(2) Uani 1 1 d .
C5 C 1.1578(9) 0.4108(5) 0.9650(9) 0.016(2) Uani 1 1 d U
O5 O 0.8693(5) 0.5334(3) 0.5841(6) 0.021(2) Uani 1 1 d .
O8 O 0.6450(5) 0.7595(2) 0.6092(12) 0.0261(15) Uani 1 1 d .
O7 O 0.4839(5) 0.7399(3) 0.6182(10) 0.0210(16) Uani 1 1 d .
C16 C 0.5732(6) 0.7250(4) 0.6111(16) 0.0155(18) Uani 1 1 d U
C14 C 0.6015(7) 0.6635(3) 0.6011(12) 0.015(2) Uani 1 1 d U
Tb1 Tb 1.05756(2) 0.656500(14) 0.61083(8) 0.0106(2) Uani 1 1 d .
Zn1 Zn 1.0000 0.5000 0.6094(3) 0.0210(4) Uani 1 2 d S
O1 O 1.0657(6) 0.5617(4) 0.7063(7) 0.019(2) Uani 1 1 d .
C11 C 0.6628(7) 0.5523(4) 0.5820(7) 0.014(2) Uani 1 1 d .
H11 H 0.6837 0.5156 0.5720 0.016 Uiso 1 1 calc R
C10 C 0.7320(7) 0.5945(4) 0.5939(14) 0.025(4) Uani 1 1 d .
C15 C 0.7003(7) 0.6503(4) 0.6003(12) 0.019(2) Uani 1 1 d U
H15 H 0.7476 0.6787 0.6040 0.022 Uiso 1 1 calc R
O9 O 1.0079(7) 0.6901(4) 0.4448(7) 0.0209(19) Uani 1 1 d U
H9A H 0.9727 0.6627 0.4027 0.031 Uiso 1 1 d R
H9B H 0.9624 0.7220 0.4460 0.031 Uiso 1 1 d R
O10 O 1.0230(9) 0.6799(4) 0.7810(8) 0.033(2) Uani 1 1 d U
H10A H 0.9594 0.6706 0.7998 0.050 Uiso 1 1 d R
H10B H 1.0646 0.6625 0.8263 0.050 Uiso 1 1 d R
C9 C 0.8436(7) 0.5830(4) 0.5956(11) 0.017(3) Uani 1 1 d .
C12 C 0.5606(6) 0.5652(5) 0.5851(7) 0.012(3) Uani 1 1 d .
O2 O 1.1959(7) 0.6160(4) 0.7047(8) 0.027(2) Uani 1 1 d .
C8 C 1.3198(7) 0.5273(5) 0.7825(8) 0.015(2) Uani 1 1 d .
H8 H 1.3549 0.5555 0.7491 0.017 Uiso 1 1 calc R
C3 C 1.1634(6) 0.4892(4) 0.8451(8) 0.010(2) Uani 1 1 d .
H3 H 1.0940 0.4912 0.8485 0.012 Uiso 1 1 calc R
O6 O 0.8991(4) 0.6239(2) 0.6049(9) 0.0182(14) Uani 1 1 d U
C13 C 0.5295(7) 0.6208(4) 0.5992(10) 0.016(2) Uani 1 1 d U
H13 H 0.4620 0.6291 0.6071 0.019 Uiso 1 1 calc R
N1 N 1.4767(7) 0.4778(4) 0.8306(7) 0.0166(18) Uani 1 1 d .
N2 N 0.4831(7) 0.5240(3) 0.5811(6) 0.015(2) Uani 1 1 d .
C2 C 1.2162(8) 0.5276(5) 0.7843(9) 0.020(3) Uani 1 1 d .
C4 C 1.2131(8) 0.4485(5) 0.8999(10) 0.020(2) Uani 1 1 d .
C7 C 1.3710(8) 0.4835(4) 0.8321(8) 0.016(2) Uani 1 1 d .
C6 C 1.3177(8) 0.4438(5) 0.8865(9) 0.019(2) Uani 1 1 d .
H6 H 1.3513 0.4135 0.9148 0.023 Uiso 1 1 calc R
C1 C 1.1559(8) 0.5717(5) 0.7261(9) 0.017(2) Uani 1 1 d .
O0AA O 1.387(2) 0.7032(13) 0.792(3) 0.172(10) Uiso 1 1 d G
H0AA H 1.4393 0.7194 0.7708 0.258 Uiso 1 1 d G
H0AB H 1.3358 0.7170 0.7625 0.258 Uiso 1 1 d G

loop_
_atom_site_aniso_label
_atom_site_aniso_U_11
_atom_site_aniso_U_22
_atom_site_aniso_U_33
_atom_site_aniso_U_23
_atom_site_aniso_U_13
_atom_site_aniso_U_12
O3 0.013(2) 0.013(2) 0.013(2) -0.0003(10) 0.0000(10) -0.0009(10)
O4 0.017(4) 0.026(4) 0.030(5) 0.009(4) 0.008(4) 0.001(4)
C5 0.016(3) 0.016(3) 0.016(3) 0.0003(10) -0.0001(10) -0.0002(10)
O5 0.015(3) 0.017(3) 0.030(6) 0.000(3) 0.005(3) 0.003(3)
O8 0.020(3) 0.008(3) 0.050(5) 0.001(6) 0.002(7) 0.004(2)
O7 0.023(3) 0.015(3) 0.025(4) 0.000(5) 0.006(5) 0.002(3)
C16 0.016(2) 0.015(2) 0.016(2) -0.0002(10) 0.0000(10) -0.0001(10)
C14 0.016(2) 0.015(2) 0.015(2) -0.0002(10) -0.0002(10) -0.0006(10)
Tb1 0.0104(3) 0.0075(3) 0.0140(3) 0.0003(3) -0.0008(3) -0.00131(12)
Zn1 0.0098(6) 0.0121(7) 0.0411(10) 0.000 0.000 0.0024(5)
O1 0.020(5) 0.023(5) 0.016(5) -0.010(4) -0.003(3) 0.007(3)
C11 0.009(5) 0.014(5) 0.018(7) -0.002(4) 0.002(4) -0.001(4)
C10 0.012(4) 0.009(4) 0.055(12) 0.012(6) 0.003(6) -0.003(3)
C15 0.019(2) 0.018(2) 0.018(2) 0.0006(10) 0.0003(10) -0.0005(10)
O9 0.024(2) 0.019(2) 0.020(2) -0.0015(18) -0.0019(18) 0.0025(18)
O10 0.035(3) 0.032(3) 0.032(3) -0.0021(19) 0.0017(19) 0.0009(19)
C9 0.016(4) 0.015(5) 0.020(8) -0.003(5) -0.001(5) 0.001(4)
C12 0.012(5) 0.018(5) 0.006(8) 0.006(4) -0.002(3) -0.002(3)
O2 0.022(4) 0.023(5) 0.037(6) 0.012(4) -0.008(4) 0.000(4)
C8 0.009(5) 0.022(6) 0.013(6) 0.003(4) 0.002(4) 0.004(4)
C3 0.007(4) 0.010(5) 0.014(6) -0.006(4) -0.001(4) -0.001(3)
O6 0.0177(16) 0.0177(16) 0.0192(16) 0.0002(10) -0.0005(10) -0.0004(10)
C13 0.016(2) 0.016(2) 0.016(2) 0.0001(10) -0.0002(10) 0.0001(10)
N1 0.015(5) 0.023(4) 0.012(5) -0.002(4) -0.002(3) -0.002(4)
N2 0.023(5) 0.007(3) 0.015(6) -0.002(3) -0.001(3) -0.008(3)
C2 0.012(5) 0.024(6) 0.025(7) -0.003(5) 0.000(5) 0.003(5)
C4 0.010(5) 0.019(6) 0.031(7) 0.004(5) 0.002(5) -0.006(4)
C7 0.022(5) 0.016(5) 0.009(5) -0.007(4) -0.008(4) 0.007(4)
C6 0.014(5) 0.027(6) 0.016(6) -0.005(5) -0.007(4) 0.004(4)
C1 0.017(5) 0.024(6) 0.009(5) 0.000(5) 0.005(4) -0.002(5)

loop_
_atom_type_symbol
_atom_type_description
_atom_type_scat_dispersion_real
_atom_type_scat_dispersion_imag
_atom_type_scat_source
C C 0.0033 0.0016 'International Tables Vol C Tables 4.2.6.8 and 6.1.1.4'
H H 0.0000 0.0000 'International Tables Vol C Tables 4.2.6.8 and 6.1.1.4'
N N 0.0061 0.0033 'International Tables Vol C Tables 4.2.6.8 and 6.1.1.4'
O O 0.0106 0.0060 'International Tables Vol C Tables 4.2.6.8 and 6.1.1.4'
Tb Tb -0.1723 4.1537 'International Tables Vol C Tables 4.2.6.8 and 6.1.1.4'
Zn Zn 0.2839 1.4301 'International Tables Vol C Tables 4.2.6.8 and 6.1.1.4'

loop_
_geom_angle_atom_site_label_1
_geom_angle_atom_site_label_2
_geom_angle_atom_site_label_3
_geom_angle
_geom_angle_site_symmetry_1
_geom_angle_site_symmetry_3
C5 O3 Tb1 93.4(7) . 4_565
C5 O4 Tb1 93.0(7) . 4_565
O4 C5 O3 119.7(10) . .
O4 C5 C4 120.4(10) . .
O3 C5 C4 119.9(10) . .
O4 C5 Tb1 60.1(6) . 4_565
O3 C5 Tb1 59.8(6) . 4_565
C4 C5 Tb1 173.8(9) . 4_565
C9 O5 Zn1 128.2(7) . .
C16 O8 Tb1 100.6(5) . 8_464
C16 O7 Tb1 84.9(5) . 8_464
O7 C16 O8 122.5(8) . .
O7 C16 C14 121.3(7) . .
O8 C16 C14 116.1(7) . .
O7 C16 Tb1 69.2(5) . 8_464
O8 C16 Tb1 53.5(4) . 8_464
C14 C16 Tb1 168.7(8) . 8_464
C15 C14 C13 119.8(8) . .
C15 C14 C16 117.8(8) . .
C13 C14 C16 122.3(8) . .
O6 Tb1 O8 140.3(2) . 8_564
O6 Tb1 O10 86.0(4) . .
O8 Tb1 O10 84.4(5) 8_564 .
O6 Tb1 O9 80.0(4) . .
O8 Tb1 O9 80.9(4) 8_564 .
O10 Tb1 O9 136.3(3) . .
O6 Tb1 O2 126.5(3) . .
O8 Tb1 O2 88.1(3) 8_564 .
O10 Tb1 O2 76.3(4) . .
O9 Tb1 O2 143.2(3) . .
O6 Tb1 O3 76.9(3) . 4_564
O8 Tb1 O3 130.0(4) 8_564 4_564
O10 Tb1 O3 141.2(3) . 4_564
O9 Tb1 O3 74.7(3) . 4_564
O2 Tb1 O3 86.4(3) . 4_564
O6 Tb1 O4 128.0(3) . 4_564
O8 Tb1 O4 77.9(3) 8_564 4_564
O10 Tb1 O4 142.3(4) . 4_564
O9 Tb1 O4 73.3(3) . 4_564
O2 Tb1 O4 70.1(3) . 4_564
O3 Tb1 O4 53.6(3) 4_564 4_564
O6 Tb1 O1 75.8(3) . .
O8 Tb1 O1 137.7(4) 8_564 .
O10 Tb1 O1 76.0(3) . .
O9 Tb1 O1 137.6(3) . .
O2 Tb1 O1 51.2(3) . .
O3 Tb1 O1 66.2(3) 4_564 .
O4 Tb1 O1 95.3(3) 4_564 .
O6 Tb1 O7 88.6(2) . 8_564
O8 Tb1 O7 51.9(2) 8_564 8_564
O10 Tb1 O7 70.8(4) . 8_564
O9 Tb1 O7 67.8(3) . 8_564
O2 Tb1 O7 129.4(3) . 8_564
O3 Tb1 O7 141.6(3) 4_564 8_564
O4 Tb1 O7 119.3(3) 4_564 8_564
O1 Tb1 O7 144.2(3) . 8_564
O6 Tb1 C5 103.0(3) . 4_564
O8 Tb1 C5 104.3(4) 8_564 4_564
O10 Tb1 C5 150.4(3) . 4_564
O9 Tb1 C5 73.3(3) . 4_564
O2 Tb1 C5 75.7(3) . 4_564
O3 Tb1 C5 26.9(3) 4_564 4_564
O4 Tb1 C5 26.8(3) 4_564 4_564
O1 Tb1 C5 78.9(3) . 4_564
O7 Tb1 C5 136.6(3) 8_564 4_564
O6 Tb1 C16 114.4(2) . 8_564
O8 Tb1 C16 26.0(2) 8_564 8_564
O10 Tb1 C16 77.0(5) . 8_564
O9 Tb1 C16 71.9(5) . 8_564
O2 Tb1 C16 110.0(3) . 8_564
O3 Tb1 C16 141.7(5) 4_564 8_564
O4 Tb1 C16 98.5(4) 4_564 8_564
O1 Tb1 C16 150.3(5) . 8_564
O7 Tb1 C16 26.0(2) 8_564 8_564
C5 Tb1 C16 122.2(4) 4_564 8_564
O6 Tb1 C1 101.8(3) . .
O8 Tb1 C1 112.9(3) 8_564 .
O10 Tb1 C1 76.0(3) . .
O9 Tb1 C1 147.3(3) . .
O2 Tb1 C1 25.1(3) . .
O3 Tb1 C1 74.0(3) 4_564 .
O4 Tb1 C1 80.7(3) 4_564 .
O1 Tb1 C1 26.1(3) . .
O7 Tb1 C1 144.3(4) 8_564 .
C5 Tb1 C1 74.6(4) 4_564 .
C16 Tb1 C1 132.5(4) 8_564 .
O5 Zn1 O5 160.4(5) 2_765 .
O5 Zn1 O1 100.7(3) 2_765 2_765
O5 Zn1 O1 90.9(3) . 2_765
O5 Zn1 O1 90.9(3) 2_765 .
O5 Zn1 O1 100.7(3) . .
O1 Zn1 O1 107.1(5) 2_765 .
C1 O1 Zn1 130.4(8) . .
C1 O1 Tb1 88.5(7) . .
Zn1 O1 Tb1 107.5(4) . .
C10 C11 C12 119.3(9) . .
C11 C10 C15 120.0(9) . .
C11 C10 C9 122.0(9) . .
C15 C10 C9 118.0(8) . .
C14 C15 C10 121.1(9) . .
O6 C9 O5 127.0(8) . .
O6 C9 C10 116.7(8) . .
O5 C9 C10 116.3(8) . .
C11 C12 C13 120.1(9) . .
C11 C12 N2 123.5(10) . .
C13 C12 N2 116.3(8) . .
C1 O2 Tb1 97.4(7) . .
C2 C8 C7 118.8(10) . .
C4 C3 C2 120.9(9) . .
C9 O6 Tb1 147.2(6) . .
C12 C13 C14 119.2(8) . .
N1 N1 C7 114.9(11) 2_865 .
N2 N2 C12 112.2(11) 2_665 .
C8 C2 C3 120.6(11) . .
C8 C2 C1 121.4(10) . .
C3 C2 C1 117.9(9) . .
C3 C4 C6 117.9(10) . .
C3 C4 C5 120.0(10) . .
C6 C4 C5 122.0(11) . .
C6 C7 C8 119.8(10) . .
C6 C7 N1 117.0(9) . .
C8 C7 N1 123.3(9) . .
C7 C6 C4 121.2(10) . .
O2 C1 O1 122.6(11) . .
O2 C1 C2 118.8(10) . .
O1 C1 C2 118.6(10) . .
O2 C1 Tb1 57.5(6) . .
O1 C1 Tb1 65.3(6) . .
C2 C1 Tb1 175.6(7) . .

loop_
_geom_bond_atom_site_label_1
_geom_bond_atom_site_label_2
_geom_bond_distance
_geom_bond_site_symmetry_2
O3 C5 1.283(15) .
O3 Tb1 2.453(9) 4_565
O4 C5 1.281(15) .
O4 Tb1 2.461(9) 4_565
C5 C4 1.445(16) .
C5 Tb1 2.834(11) 4_565
O5 C9 1.243(12) .
O5 Zn1 1.950(7) .
O8 C16 1.267(11) .
O8 Tb1 2.324(6) 8_464
O7 C16 1.250(11) .
O7 Tb1 2.668(6) 8_464
C16 C14 1.524(12) .
C16 Tb1 2.844(9) 8_464
C14 C15 1.357(13) .
C14 C13 1.405(13) .
Tb1 O6 2.259(6) .
Tb1 O8 2.324(6) 8_564
Tb1 O10 2.343(11) .
Tb1 O9 2.411(9) .
Tb1 O2 2.423(9) .
Tb1 O3 2.453(9) 4_564
Tb1 O4 2.461(9) 4_564
Tb1 O1 2.591(9) .
Tb1 O7 2.668(6) 8_564
Tb1 C5 2.834(11) 4_564
Tb1 C16 2.844(9) 8_564
Tb1 C1 2.850(11) .
Zn1 O5 1.950(7) 2_765
Zn1 O1 2.136(9) 2_765
Zn1 O1 2.136(9) .
O1 C1 1.255(13) .
C11 C10 1.378(14) .
C11 C12 1.402(13) .
C10 C15 1.403(12) .
C10 C9 1.517(13) .
C9 O6 1.234(11) .
C12 C13 1.404(14) .
C12 N2 1.430(13) .
O2 C1 1.220(14) .
C8 C2 1.385(15) .
C8 C7 1.410(14) .
C3 C4 1.380(16) .
C3 C2 1.406(16) .
N1 N1 1.230(18) 2_865
N1 C7 1.419(13) .
N2 N2 1.235(17) 2_665
C2 C1 1.530(16) .
C4 C6 1.413(15) .
C7 C6 1.386(16) .
